data_2223195
loop_
_publ_author_name
'Said, Muhammad'
'Murtaza, Ghulam'
'Freisinger, Eva'
'Anwar, Saeed'
'Rauf, Abdur'

_publ_section_title
;
 (<i>Z</i>)-2-Phenyl-3-pivaloyl-1,1-dipropylguanidine
;
_journal_coeditor_code SU2130
_journal_issue 9
_journal_name_full 'Acta Crystallographica Section E'
_journal_page_first o2073
_journal_page_last o2074
_journal_paper_doi 10.1107/S160053680902978X
_journal_volume 65
_journal_year 2009
_chemical_formula_iupac 'C18 H29 N3 O'
_chemical_formula_moiety 'C18 H29 N3 O'
_chemical_formula_sum 'C18 H29 N3 O'
_chemical_formula_weight 303.44
_chemical_name_systematic
;
(<i>Z</i>)-2-Phenyl-3-pivaloyl-1,1-dipropylguanidine
;
_space_group_IT_number 19
_symmetry_cell_setting orthorhombic
_symmetry_space_group_name_Hall 'P 2ac 2ab'
_symmetry_space_group_name_H-M 'P 21 21 21'
_atom_sites_solution_hydrogens geom
_atom_sites_solution_primary direct
_atom_sites_solution_secondary difmap
_audit_creation_method SHELXL-97
_cell_angle_alpha 90.000
_cell_angle_beta 90.000
_cell_angle_gamma 90.000
_cell_formula_units_Z 4
_cell_length_a 9.898(5)
_cell_length_b 12.648(5)
_cell_length_c 15.126(5)
_cell_measurement_reflns_used 31051
_cell_measurement_temperature 183(2)
_cell_measurement_theta_max 33.14
_cell_measurement_theta_min 2.46
_cell_volume 1893.6(14)
_computing_cell_refinement 'CrysAlis RED (Oxford Diffraction, 2006)'
_computing_data_collection 'CrysAlis CCD (Oxford Diffraction, 2006)'
_computing_data_reduction 'CrysAlis RED (Oxford Diffraction, 2006)'
_computing_molecular_graphics 'ORTEP-3 (Farrugia, 1997)'
_computing_publication_material 'SHELXL97 (Sheldrick, 2008)'
_computing_structure_refinement 'SHELXL97 (Sheldrick, 2008)'
_computing_structure_solution 'SHELXS97 (Sheldrick, 2008)'
_diffrn_ambient_temperature 183(2)
_diffrn_detector_area_resol_mean 10.4498
_diffrn_measured_fraction_theta_full 0.999
_diffrn_measured_fraction_theta_max 0.999
_diffrn_measurement_device_type 'Oxford diffraction Xcalibur R'
_diffrn_measurement_method 'Profile data from \w'
_diffrn_radiation_monochromator graphite
_diffrn_radiation_source 'Enhance (Mo) X-ray Source'
_diffrn_radiation_type MoK\a
_diffrn_radiation_wavelength 0.71073
_diffrn_reflns_av_R_equivalents 0.0290
_diffrn_reflns_av_sigmaI/netI 0.0396
_diffrn_reflns_limit_h_max 15
_diffrn_reflns_limit_h_min -14
_diffrn_reflns_limit_k_max 19
_diffrn_reflns_limit_k_min -19
_diffrn_reflns_limit_l_max 23
_diffrn_reflns_limit_l_min -23
_diffrn_reflns_number 31051
_diffrn_reflns_theta_full 33.14
_diffrn_reflns_theta_max 33.14
_diffrn_reflns_theta_min 2.46
_diffrn_standards_decay_% 0
_diffrn_standards_number 0
_exptl_absorpt_coefficient_mu 0.067
_exptl_absorpt_correction_T_max 0.9789
_exptl_absorpt_correction_T_min 0.9725
_exptl_absorpt_correction_type multi-scan
_exptl_absorpt_process_details '(CrysAlis RED; Oxford Diffraction, 2006)'
_exptl_crystal_colour colourless
_exptl_crystal_density_diffrn 1.064
_exptl_crystal_density_method 'not measured'
_exptl_crystal_description block
_exptl_crystal_F_000 664
_exptl_crystal_size_max 0.42
_exptl_crystal_size_mid 0.42
_exptl_crystal_size_min 0.32
_refine_diff_density_max 0.297
_refine_diff_density_min -0.181
_refine_ls_abs_structure_details 'Flack (1983), 3174 Friedel pairs'
_refine_ls_abs_structure_Flack 0.20(12)
_refine_ls_extinction_method none
_refine_ls_goodness_of_fit_ref 0.970
_refine_ls_hydrogen_treatment mixed
_refine_ls_matrix_type full
_refine_ls_number_parameters 211
_refine_ls_number_reflns 7202
_refine_ls_number_restraints 0
_refine_ls_restrained_S_all 0.970
_refine_ls_R_factor_all 0.0860
_refine_ls_R_factor_gt 0.0564
_refine_ls_shift/su_max 0.000
_refine_ls_shift/su_mean 0.000
_refine_ls_structure_factor_coef Fsqd
_refine_ls_weighting_details 'calc w=1/[\s^2^(Fo^2^)+(0.0786P)^2^] where P=(Fo^2^+2Fc^2^)/3'
_refine_ls_weighting_scheme calc
_refine_ls_wR_factor_gt 0.1228
_refine_ls_wR_factor_ref 0.1336
_reflns_number_gt 5107
_reflns_number_total 7202
_reflns_threshold_expression I>2\s(I)
_cod_data_source_file su2130.cif
_cod_data_source_block I
_cod_database_code 2223195
_cod_database_fobs_code 2223195

loop_
_symmetry_equiv_pos_as_xyz
x,y,z
-x+1/2,-y,z+1/2
x+1/2,-y+1/2,-z
-x,y+1/2,-z+1/2

loop_
_atom_site_type_symbol
_atom_site_label
_atom_site_fract_x
_atom_site_fract_y
_atom_site_fract_z
_atom_site_U_iso_or_equiv
_atom_site_adp_type
_atom_site_calc_flag
_atom_site_refinement_flags
_atom_site_occupancy
_atom_site_disorder_assembly
_atom_site_disorder_group
N N1 0.64742(9) 0.28579(7) 0.00092(7) 0.02445(18) Uani d . 1 . .
H H1 0.5657(17) 0.2689(11) 0.0027(9) 0.031(3) Uiso d . 1 . .
N N3 0.67372(13) 0.43416(8) 0.09671(7) 0.0375(3) Uani d . 1 . .
N N11 0.71989(11) 0.45147(7) -0.05199(7) 0.0299(2) Uani d . 1 . .
C C11A 0.74991(15) 0.56368(9) -0.03790(10) 0.0386(3) Uani d . 1 . .
H H11A 0.8100 0.5889 -0.0858 0.080 Uiso calc . 1 . .
H H11B 0.7988 0.5719 0.0188 0.080 Uiso calc . 1 . .
C C12A 0.62283(18) 0.63189(11) -0.03603(12) 0.0520(4) Uani d . 1 . .
H H12A 0.5797 0.6314 -0.0951 0.080 Uiso calc . 1 . .
H H12B 0.5578 0.6023 0.0070 0.080 Uiso calc . 1 . .
C C13A 0.6579(2) 0.74502(11) -0.01020(13) 0.0614(5) Uani d . 1 . .
H H13A 0.7048 0.7450 0.0469 0.0803(17) Uiso calc R 1 . .
H H13B 0.5748 0.7867 -0.0055 0.0803(17) Uiso calc R 1 . .
H H13C 0.7166 0.7761 -0.0554 0.0803(17) Uiso calc R 1 . .
C C11B 0.72858(13) 0.40828(10) -0.14124(8) 0.0331(3) Uani d . 1 . .
H H11C 0.7649 0.3355 -0.1376 0.080 Uiso calc . 1 . .
H H11D 0.7938 0.4511 -0.1755 0.080 Uiso calc . 1 . .
C C12B 0.59584(17) 0.40521(13) -0.19124(10) 0.0459(3) Uani d . 1 . .
H H12C 0.5610 0.4780 -0.1986 0.080 Uiso calc . 1 . .
H H12D 0.5286 0.3644 -0.1569 0.080 Uiso calc . 1 . .
C C13B 0.6147(2) 0.35420(16) -0.28203(11) 0.0632(5) Uani d . 1 . .
H H13D 0.6810 0.3948 -0.3161 0.0803(17) Uiso calc R 1 . .
H H13E 0.5282 0.3536 -0.3136 0.0803(17) Uiso calc R 1 . .
H H13F 0.6471 0.2815 -0.2746 0.0803(17) Uiso calc R 1 . .
O O1 0.86233(8) 0.23044(7) 0.00147(7) 0.0390(2) Uani d . 1 . .
C C2 0.68297(11) 0.39354(8) 0.01936(8) 0.0265(2) Uani d . 1 . .
C C3 0.74191(11) 0.20881(8) -0.00239(8) 0.0271(2) Uani d . 1 . .
C C21 0.68941(12) 0.09564(9) -0.01267(10) 0.0366(3) Uani d . 1 . .
C C22 0.6283(2) 0.08507(15) -0.10465(14) 0.0698(6) Uani d . 1 . .
H H22A 0.5525 0.1344 -0.1107 0.0803(17) Uiso calc R 1 . .
H H22B 0.5960 0.0126 -0.1133 0.0803(17) Uiso calc R 1 . .
H H22C 0.6971 0.1015 -0.1491 0.0803(17) Uiso calc R 1 . .
C C23 0.80917(14) 0.02055(10) -0.00221(14) 0.0550(4) Uani d . 1 . .
H H23A 0.8782 0.0377 -0.0464 0.0803(17) Uiso calc R 1 . .
H H23B 0.7787 -0.0525 -0.0107 0.0803(17) Uiso calc R 1 . .
H H23C 0.8475 0.0283 0.0572 0.0803(17) Uiso calc R 1 . .
C C24 0.58315(17) 0.07004(12) 0.05771(15) 0.0597(5) Uani d . 1 . .
H H24A 0.6207 0.0838 0.1166 0.0803(17) Uiso calc R 1 . .
H H24B 0.5574 -0.0046 0.0532 0.0803(17) Uiso calc R 1 . .
H H24C 0.5033 0.1145 0.0484 0.0803(17) Uiso calc R 1 . .
C C31 0.64035(15) 0.36809(11) 0.16887(8) 0.0377(3) Uani d . 1 . .
C C32 0.51984(17) 0.38671(15) 0.21422(10) 0.0513(4) Uani d . 1 . .
H H32 0.4640 0.4448 0.1983 0.070(3) Uiso calc R 1 . .
C C33 0.4819(2) 0.31964(17) 0.28296(11) 0.0613(5) Uani d . 1 . .
H H33 0.3985 0.3310 0.3124 0.070(3) Uiso calc R 1 . .
C C34 0.5638(2) 0.23707(16) 0.30876(11) 0.0648(5) Uani d . 1 . .
H H34 0.5363 0.1906 0.3547 0.070(3) Uiso calc R 1 . .
C C35 0.6853(2) 0.22300(16) 0.26725(10) 0.0650(5) Uani d . 1 . .
H H35 0.7439 0.1679 0.2860 0.070(3) Uiso calc R 1 . .
C C36 0.72416(19) 0.28850(15) 0.19788(11) 0.0530(4) Uani d . 1 . .
H H36 0.8093 0.2782 0.1703 0.070(3) Uiso calc R 1 . .

loop_
_atom_site_aniso_label
_atom_site_aniso_U_11
_atom_site_aniso_U_22
_atom_site_aniso_U_33
_atom_site_aniso_U_12
_atom_site_aniso_U_13
_atom_site_aniso_U_23
N1 0.0163(4) 0.0234(4) 0.0336(5) -0.0025(3) 0.0004(4) 0.0011(4)
N3 0.0474(7) 0.0315(5) 0.0335(5) -0.0081(5) 0.0063(5) -0.0019(4)
N11 0.0322(5) 0.0245(4) 0.0329(5) -0.0028(4) 0.0041(4) 0.0026(4)
C11A 0.0450(8) 0.0240(5) 0.0469(7) -0.0079(5) 0.0106(6) 0.0021(5)
C12A 0.0585(10) 0.0288(6) 0.0687(10) 0.0005(6) 0.0091(8) -0.0044(6)
C13A 0.0930(13) 0.0275(6) 0.0637(10) -0.0057(7) 0.0275(10) -0.0062(6)
C11B 0.0347(6) 0.0330(5) 0.0316(6) -0.0006(5) 0.0067(5) 0.0056(5)
C12B 0.0480(8) 0.0471(8) 0.0427(7) 0.0090(6) -0.0081(7) 0.0005(7)
C13B 0.0798(13) 0.0689(11) 0.0409(9) 0.0042(10) -0.0133(9) -0.0021(8)
O1 0.0181(4) 0.0343(4) 0.0647(6) -0.0013(3) 0.0010(4) 0.0017(5)
C2 0.0207(5) 0.0247(5) 0.0340(6) -0.0016(4) 0.0005(4) 0.0011(4)
C3 0.0194(5) 0.0260(4) 0.0358(6) -0.0018(4) 0.0006(5) 0.0030(5)
C21 0.0234(5) 0.0243(5) 0.0621(8) -0.0007(4) -0.0032(6) 0.0000(5)
C22 0.0741(13) 0.0471(9) 0.0882(14) -0.0103(8) -0.0347(11) -0.0170(9)
C23 0.0337(7) 0.0287(6) 0.1028(14) 0.0057(5) -0.0018(9) -0.0006(8)
C24 0.0383(8) 0.0322(7) 0.1086(15) -0.0060(6) 0.0181(9) 0.0162(8)
C31 0.0472(8) 0.0387(7) 0.0271(6) -0.0112(6) 0.0022(5) -0.0056(5)
C32 0.0471(9) 0.0683(11) 0.0384(8) -0.0075(8) 0.0036(7) 0.0031(7)
C33 0.0550(10) 0.0903(14) 0.0387(8) -0.0193(10) 0.0083(8) 0.0046(8)
C34 0.0904(14) 0.0744(12) 0.0296(7) -0.0249(11) 0.0002(9) 0.0103(8)
C35 0.0958(15) 0.0657(11) 0.0334(7) 0.0116(11) -0.0007(9) 0.0094(7)
C36 0.0615(10) 0.0613(9) 0.0364(7) 0.0057(8) 0.0063(7) 0.0039(7)

loop_
_atom_type_symbol
_atom_type_description
_atom_type_scat_dispersion_real
_atom_type_scat_dispersion_imag
_atom_type_scat_source
C C 0.0033 0.0016 'International Tables Vol C Tables 4.2.6.8 and 6.1.1.4'
H H 0.0000 0.0000 'International Tables Vol C Tables 4.2.6.8 and 6.1.1.4'
N N 0.0061 0.0033 'International Tables Vol C Tables 4.2.6.8 and 6.1.1.4'
O O 0.0106 0.0060 'International Tables Vol C Tables 4.2.6.8 and 6.1.1.4'

loop_
_geom_angle_atom_site_label_1
_geom_angle_atom_site_label_2
_geom_angle_atom_site_label_3
_geom_angle_site_symmetry_1
_geom_angle_site_symmetry_3
_geom_angle
_geom_angle_publ_flag
C3 N1 C2 . . 121.47(9) ?
C3 N1 H1 . . 119.1(9) ?
C2 N1 H1 . . 118.2(9) ?
C2 N3 C31 . . 119.01(10) ?
C2 N11 C11B . . 123.42(10) ?
C2 N11 C11A . . 117.56(10) ?
C11B N11 C11A . . 119.01(10) ?
N11 C11A C12A . . 112.54(12) ?
N11 C11A H11A . . 109.1 ?
C12A C11A H11A . . 109.1 ?
N11 C11A H11B . . 109.1 ?
C12A C11A H11B . . 109.1 ?
H11A C11A H11B . . 107.8 ?
C13A C12A C11A . . 110.38(15) ?
C13A C12A H12A . . 109.6 ?
C11A C12A H12A . . 109.6 ?
C13A C12A H12B . . 109.6 ?
C11A C12A H12B . . 109.6 ?
H12A C12A H12B . . 108.1 ?
C12A C13A H13A . . 109.5 ?
C12A C13A H13B . . 109.5 ?
H13A C13A H13B . . 109.5 ?
C12A C13A H13C . . 109.5 ?
H13A C13A H13C . . 109.5 ?
H13B C13A H13C . . 109.5 ?
N11 C11B C12B . . 114.80(11) ?
N11 C11B H11C . . 108.6 ?
C12B C11B H11C . . 108.6 ?
N11 C11B H11D . . 108.6 ?
C12B C11B H11D . . 108.6 ?
H11C C11B H11D . . 107.5 ?
C11B C12B C13B . . 110.64(14) ?
C11B C12B H12C . . 109.5 ?
C13B C12B H12C . . 109.5 ?
C11B C12B H12D . . 109.5 ?
C13B C12B H12D . . 109.5 ?
H12C C12B H12D . . 108.1 ?
C12B C13B H13D . . 109.5 ?
C12B C13B H13E . . 109.5 ?
H13D C13B H13E . . 109.5 ?
C12B C13B H13F . . 109.5 ?
H13D C13B H13F . . 109.5 ?
H13E C13B H13F . . 109.5 ?
N3 C2 N11 . . 122.01(10) ?
N3 C2 N1 . . 122.72(10) ?
N11 C2 N1 . . 115.16(10) ?
O1 C3 N1 . . 120.74(10) ?
O1 C3 C21 . . 122.97(10) ?
N1 C3 C21 . . 116.28(10) ?
C22 C21 C23 . . 110.35(15) ?
C22 C21 C24 . . 110.14(15) ?
C23 C21 C24 . . 109.27(13) ?
C22 C21 C3 . . 108.02(12) ?
C23 C21 C3 . . 107.92(10) ?
C24 C21 C3 . . 111.11(12) ?
C21 C22 H22A . . 109.5 ?
C21 C22 H22B . . 109.5 ?
H22A C22 H22B . . 109.5 ?
C21 C22 H22C . . 109.5 ?
H22A C22 H22C . . 109.5 ?
H22B C22 H22C . . 109.5 ?
C21 C23 H23A . . 109.5 ?
C21 C23 H23B . . 109.5 ?
H23A C23 H23B . . 109.5 ?
C21 C23 H23C . . 109.5 ?
H23A C23 H23C . . 109.5 ?
H23B C23 H23C . . 109.5 ?
C21 C24 H24A . . 109.5 ?
C21 C24 H24B . . 109.5 ?
H24A C24 H24B . . 109.5 ?
C21 C24 H24C . . 109.5 ?
H24A C24 H24C . . 109.5 ?
H24B C24 H24C . . 109.5 ?
C36 C31 C32 . . 118.80(14) ?
C36 C31 N3 . . 122.50(14) ?
C32 C31 N3 . . 118.67(14) ?
C33 C32 C31 . . 119.64(17) ?
C33 C32 H32 . . 120.2 ?
C31 C32 H32 . . 120.2 ?
C34 C33 C32 . . 120.91(18) ?
C34 C33 H33 . . 119.5 ?
C32 C33 H33 . . 119.5 ?
C35 C34 C33 . . 119.04(17) ?
C35 C34 H34 . . 120.5 ?
C33 C34 H34 . . 120.5 ?
C34 C35 C36 . . 120.78(19) ?
C34 C35 H35 . . 119.6 ?
C36 C35 H35 . . 119.6 ?
C31 C36 C35 . . 120.62(17) ?
C31 C36 H36 . . 119.7 ?
C35 C36 H36 . . 119.7 ?

loop_
_geom_bond_atom_site_label_1
_geom_bond_atom_site_label_2
_geom_bond_site_symmetry_2
_geom_bond_distance
_geom_bond_publ_flag
N1 C3 . 1.3510(14) ?
N1 C2 . 1.4348(15) ?
N1 H1 . 0.837(17) ?
N3 C2 . 1.2812(16) ?
N3 C31 . 1.4140(17) ?
N11 C2 . 1.3548(15) ?
N11 C11B . 1.4590(17) ?
N11 C11A . 1.4656(16) ?
C11A C12A . 1.526(2) ?
C11A H11A . 0.9900 ?
C11A H11B . 0.9900 ?
C12A C13A . 1.523(2) ?
C12A H12A . 0.9900 ?
C12A H12B . 0.9900 ?
C13A H13A . 0.9800 ?
C13A H13B . 0.9800 ?
C13A H13C . 0.9800 ?
C11B C12B . 1.516(2) ?
C11B H11C . 0.9900 ?
C11B H11D . 0.9900 ?
C12B C13B . 1.529(2) ?
C12B H12C . 0.9900 ?
C12B H12D . 0.9900 ?
C13B H13D . 0.9800 ?
C13B H13E . 0.9800 ?
C13B H13F . 0.9800 ?
O1 C3 . 1.2243(15) ?
C3 C21 . 1.5307(16) ?
C21 C22 . 1.522(2) ?
C21 C23 . 1.5270(18) ?
C21 C24 . 1.532(2) ?
C22 H22A . 0.9800 ?
C22 H22B . 0.9800 ?
C22 H22C . 0.9800 ?
C23 H23A . 0.9800 ?
C23 H23B . 0.9800 ?
C23 H23C . 0.9800 ?
C24 H24A . 0.9800 ?
C24 H24B . 0.9800 ?
C24 H24C . 0.9800 ?
C31 C36 . 1.376(2) ?
C31 C32 . 1.396(2) ?
C32 C33 . 1.394(2) ?
C32 H32 . 0.9500 ?
C33 C34 . 1.378(3) ?
C33 H33 . 0.9500 ?
C34 C35 . 1.369(3) ?
C34 H34 . 0.9500 ?
C35 C36 . 1.391(3) ?
C35 H35 . 0.9500 ?
C36 H36 . 0.9500 ?

loop_
_geom_hbond_atom_site_label_D
_geom_hbond_atom_site_label_H
_geom_hbond_atom_site_label_A
_geom_hbond_site_symmetry_A
_geom_hbond_distance_DH
_geom_hbond_distance_HA
_geom_hbond_distance_DA
_geom_hbond_angle_DHA
_geom_hbond_publ_flag
N1 H1 O1 3_455 0.837(17) 2.01(2) 2.830(2) 165.0(10) yes

loop_
_geom_torsion_atom_site_label_1
_geom_torsion_atom_site_label_2
_geom_torsion_atom_site_label_3
_geom_torsion_atom_site_label_4
_geom_torsion_site_symmetry_1
_geom_torsion_site_symmetry_2
_geom_torsion_site_symmetry_3
_geom_torsion_site_symmetry_4
_geom_torsion
_geom_torsion_publ_flag
C2 N11 C11A C12A . . . . -82.33(15) ?
C11B N11 C11A C12A . . . . 96.56(14) ?
N11 C11A C12A C13A . . . . 173.14(13) ?
C2 N11 C11B C12B . . . . 83.80(15) ?
C11A N11 C11B C12B . . . . -95.02(14) ?
N11 C11B C12B C13B . . . . -177.43(13) ?
C31 N3 C2 N11 . . . . -177.27(12) ?
C31 N3 C2 N1 . . . . 6.59(19) ?
C11B N11 C2 N3 . . . . -178.62(12) ?
C11A N11 C2 N3 . . . . 0.21(18) ?
C11B N11 C2 N1 . . . . -2.21(16) ?
C11A N11 C2 N1 . . . . 176.62(10) ?
C3 N1 C2 N3 . . . . -97.25(15) ?
C3 N1 C2 N11 . . . . 86.36(13) ?
C2 N1 C3 O1 . . . . -7.40(18) ?
C2 N1 C3 C21 . . . . 173.61(12) ?
O1 C3 C21 C22 . . . . -110.60(16) ?
N1 C3 C21 C22 . . . . 68.37(16) ?
O1 C3 C21 C23 . . . . 8.71(19) ?
N1 C3 C21 C23 . . . . -172.32(13) ?
O1 C3 C21 C24 . . . . 128.49(15) ?
N1 C3 C21 C24 . . . . -52.54(16) ?
C2 N3 C31 C36 . . . . 65.47(19) ?
C2 N3 C31 C32 . . . . -116.74(15) ?
C36 C31 C32 C33 . . . . -5.0(2) ?
N3 C31 C32 C33 . . . . 177.09(14) ?
C31 C32 C33 C34 . . . . 2.1(3) ?
C32 C33 C34 C35 . . . . 1.6(3) ?
C33 C34 C35 C36 . . . . -2.3(3) ?
C32 C31 C36 C35 . . . . 4.4(2) ?
N3 C31 C36 C35 . . . . -177.80(15) ?
C34 C35 C36 C31 . . . . -0.8(3) ?

loop_
_cod_related_entry_id
_cod_related_entry_database
_cod_related_entry_code
1 ChemSpider 24742973
